data_4064626
loop_
_publ_author_name
'Chen, Jing'
'Murafuji, Toshihiro'
'Tsunashima, Ryo'

_publ_section_title
;
 Insertion of Benzyne into a Bi--S Bond: A New Synthetic Route
 toortho-Functionalized Bismuthanes and Its Application to the Synthesis
 of Dibenzothiophene
;
_journal_issue 17
_journal_name_full Organometallics
_journal_page_first 4532
_journal_paper_doi 10.1021/om200228x
_journal_volume 30
_journal_year 2011
_chemical_formula_sum 'C26 H22 Bi Br S'
_chemical_formula_weight 655.39
_chemical_name_systematic
; 
 ? 
;
_space_group_IT_number 15
_symmetry_cell_setting monoclinic
_symmetry_Int_Tables_number 15
_symmetry_space_group_name_Hall '-C 2yc'
_symmetry_space_group_name_H-M 'C 1 2/c 1'
_atom_sites_solution_hydrogens geom
_atom_sites_solution_primary direct
_atom_sites_solution_secondary difmap
_audit_creation_method SHELXL-97
_cell_angle_alpha 90.0000(11)
_cell_angle_beta 97.3326(11)
_cell_angle_gamma 90.0000(11)
_cell_formula_units_Z 8
_cell_length_a 15.3842(11)
_cell_length_b 8.3807(5)
_cell_length_c 35.352(2)
_cell_measurement_reflns_used 227
_cell_measurement_temperature 173(2)
_cell_measurement_theta_max 27.4835
_cell_measurement_theta_min 2.3222
_cell_volume 4520.7(5)
_computing_cell_refinement 'CrystalClear (Rigaku Corp., 2000)'
_computing_data_collection 'CrystalClear (Rigaku Corp., 2000)'
_computing_data_reduction 'CrystalClear (Rigaku Corp., 2000)'
_computing_structure_refinement 'SHELXL-97 (Sheldrick, 1997)'
_computing_structure_solution 'SHELXS-97 (Sheldrick, 1990)'
_diffrn_ambient_temperature 173(2)
_diffrn_detector_area_resol_mean 14.7275
_diffrn_measured_fraction_theta_full 0.992
_diffrn_measured_fraction_theta_max 0.992
_diffrn_measurement_device_type 'Rigaku MERCURY-CCD'
_diffrn_measurement_method dtintegrate.ref
_diffrn_radiation_detector CCD
_diffrn_radiation_monochromator graphite
_diffrn_radiation_source 'Rotating Anode'
_diffrn_radiation_type MoK\a
_diffrn_radiation_wavelength 0.71070
_diffrn_reflns_av_R_equivalents 0.0805
_diffrn_reflns_av_sigmaI/netI 0.1022
_diffrn_reflns_limit_h_max 19
_diffrn_reflns_limit_h_min -19
_diffrn_reflns_limit_k_max 10
_diffrn_reflns_limit_k_min -10
_diffrn_reflns_limit_l_max 45
_diffrn_reflns_limit_l_min -45
_diffrn_reflns_number 19247
_diffrn_reflns_theta_full 27.48
_diffrn_reflns_theta_max 27.48
_diffrn_reflns_theta_min 2.67
_exptl_absorpt_coefficient_mu 9.670
_exptl_absorpt_correction_T_max 0.2479
_exptl_absorpt_correction_T_min 0.2479
_exptl_absorpt_correction_type numerical
_exptl_crystal_colour colorless
_exptl_crystal_density_diffrn 1.926
_exptl_crystal_density_method 'not measured'
_exptl_crystal_description platelet
_exptl_crystal_F_000 2496
_exptl_crystal_size_max 0.52
_exptl_crystal_size_mid 0.20
_exptl_crystal_size_min 0.10
_refine_diff_density_max 2.856
_refine_diff_density_min -1.631
_refine_diff_density_rms 0.204
_refine_ls_extinction_method none
_refine_ls_goodness_of_fit_ref 0.686
_refine_ls_hydrogen_treatment none
_refine_ls_matrix_type full
_refine_ls_number_parameters 262
_refine_ls_number_reflns 5141
_refine_ls_number_restraints 0
_refine_ls_restrained_S_all 0.686
_refine_ls_R_factor_all 0.0530
_refine_ls_R_factor_gt 0.0396
_refine_ls_shift/su_max 0.095
_refine_ls_shift/su_mean 0.003
_refine_ls_structure_factor_coef Fsqd
_refine_ls_weighting_details 'calc w=1/[\s^2^(Fo^2^)+(0.1000P)^2^+0.0000P] where P=(Fo^2^+2Fc^2^)/3'
_refine_ls_weighting_scheme calc
_refine_ls_wR_factor_gt 0.1055
_refine_ls_wR_factor_ref 0.1258
_reflns_number_gt 3926
_reflns_number_total 5141
_reflns_threshold_expression >2sigma(I)
_cod_data_source_file om200228x_si_002.cif
_cod_data_source_block crystalclear
_cod_depositor_comments
;
The following automatic conversions were performed:

'_exptl_absorpt_correction_type' value 'Numerical' changed to
'numerical' according to
/home/saulius/struct/CIF-dictionaries/cif_core.dic dictionary named
'cif_core.dic' version 2.4.1 from 2010-06-29.

Automatic conversion script
Id: cif_fix_values 1715 2011-07-08 13:25:40Z adriana 
;
_cod_database_code 4064626

loop_
_symmetry_equiv_pos_as_xyz
'x, y, z'
'-x, y, -z+1/2'
'x+1/2, y+1/2, z'
'-x+1/2, y+1/2, -z+1/2'
'-x, -y, -z'
'x, -y, z-1/2'
'-x+1/2, -y+1/2, -z'
'x+1/2, -y+1/2, z-1/2'

loop_
_atom_site_label
_atom_site_type_symbol
_atom_site_fract_x
_atom_site_fract_y
_atom_site_fract_z
_atom_site_U_iso_or_equiv
_atom_site_adp_type
_atom_site_occupancy
_atom_site_symmetry_multiplicity
_atom_site_calc_flag
_atom_site_refinement_flags
C1 C 0.25689(15) 0.5953(3) 0.18743(7) 0.0232(7) Uani 1 1 d .
C2 C 0.26286(17) 0.4822(3) 0.21667(7) 0.0247(7) Uani 1 1 d .
H2 H 0.2301 0.3860 0.2132 0.030 Uiso 1 1 calc R
C3 C 0.31622(18) 0.5095(3) 0.25068(8) 0.0256(7) Uani 1 1 d .
H1 H 0.3190 0.4319 0.2704 0.031 Uiso 1 1 calc R
C4 C 0.36554(16) 0.6473(3) 0.25655(7) 0.0241(7) Uani 1 1 d .
C5 C 0.36118(15) 0.7579(3) 0.22739(7) 0.0226(7) Uani 1 1 d .
H3 H 0.3953 0.8525 0.2308 0.027 Uiso 1 1 calc R
C6 C 0.30727(14) 0.7327(3) 0.19283(7) 0.0212(7) Uani 1 1 d .
H4 H 0.3052 0.8099 0.1731 0.025 Uiso 1 1 calc R
C7 C 0.42421(16) 0.6716(3) 0.29411(7) 0.0312(8) Uani 1 1 d .
H21 H 0.4542 0.7746 0.2937 0.047 Uiso 1 1 calc R
H22 H 0.4677 0.5857 0.2977 0.047 Uiso 1 1 calc R
H20 H 0.3885 0.6702 0.3152 0.047 Uiso 1 1 calc R
C8 C 0.18591(15) 0.7654(3) 0.10316(7) 0.0213(6) Uani 1 1 d .
C9 C 0.14614(16) 0.8995(3) 0.11629(7) 0.0253(7) Uani 1 1 d .
H8 H 0.1169 0.8930 0.1383 0.030 Uiso 1 1 calc R
C10 C 0.14945(17) 1.0443(3) 0.09685(7) 0.0228(7) Uani 1 1 d .
H7 H 0.1226 1.1361 0.1061 0.027 Uiso 1 1 calc R
C11 C 0.19175(17) 1.0572(3) 0.06385(8) 0.0290(8) Uani 1 1 d .
C12 C 0.23226(16) 0.9199(4) 0.05187(7) 0.0290(7) Uani 1 1 d .
H6 H 0.2627 0.9253 0.0301 0.035 Uiso 1 1 calc R
C13 C 0.22892(15) 0.7757(4) 0.07108(7) 0.0284(8) Uani 1 1 d .
H5 H 0.2562 0.6837 0.0622 0.034 Uiso 1 1 calc R
C14 C 0.19488(19) 1.2158(3) 0.04431(8) 0.0377(9) Uani 1 1 d .
H18 H 0.2266 1.2047 0.0221 0.057 Uiso 1 1 calc R
H19 H 0.2251 1.2935 0.0621 0.057 Uiso 1 1 calc R
H17 H 0.1350 1.2526 0.0360 0.057 Uiso 1 1 calc R
C15 C 0.04615(15) 0.5869(3) 0.15202(6) 0.0174(6) Uani 1 1 d .
C16 C 0.03713(16) 0.6518(3) 0.18761(7) 0.0247(7) Uani 1 1 d .
H12 H 0.0880 0.6753 0.2049 0.030 Uiso 1 1 calc R
C17 C -0.04421(15) 0.6824(3) 0.19798(7) 0.0231(7) Uani 1 1 d .
H11 H -0.0493 0.7258 0.2224 0.028 Uiso 1 1 calc R
C18 C -0.12010(16) 0.6496(3) 0.17256(7) 0.0265(7) Uani 1 1 d .
H10 H -0.1764 0.6717 0.1796 0.032 Uiso 1 1 calc R
C19 C -0.11218(15) 0.5861(3) 0.13777(7) 0.0206(6) Uani 1 1 d .
H9 H -0.1633 0.5634 0.1206 0.025 Uiso 1 1 calc R
C20 C -0.03080(16) 0.5544(3) 0.12727(7) 0.0185(6) Uani 1 1 d .
C21 C -0.04786(15) 0.2825(3) 0.08148(7) 0.0174(6) Uani 1 1 d .
C22 C -0.05935(14) 0.2014(3) 0.11506(7) 0.0194(6) Uani 1 1 d .
H16 H -0.0544 0.2582 0.1385 0.023 Uiso 1 1 calc R
C23 C -0.07785(15) 0.0395(3) 0.11466(7) 0.0206(7) Uani 1 1 d .
H15 H -0.0856 -0.0134 0.1378 0.025 Uiso 1 1 calc R
C24 C -0.08512(16) -0.0452(3) 0.08098(8) 0.0245(7) Uani 1 1 d .
H14 H -0.0968 -0.1566 0.0809 0.029 Uiso 1 1 calc R
C25 C -0.07537(18) 0.0322(3) 0.04739(8) 0.0261(8) Uani 1 1 d .
H13 H -0.0809 -0.0250 0.0240 0.031 Uiso 1 1 calc R
C26 C -0.05743(15) 0.1937(3) 0.04800(7) 0.0211(6) Uani 1 1 d .
Bi1 Bi 0.177235(6) 0.527139(13) 0.131569(2) 0.02224(3) Uani 1 1 d .
Br1 Br -0.044459(17) 0.29863(3) 0.001007(7) 0.02588(7) Uani 1 1 d .
S1 S -0.02296(4) 0.48793(7) 0.079412(18) 0.02043(16) Uani 1 1 d .

loop_
_atom_site_aniso_label
_atom_site_aniso_U_11
_atom_site_aniso_U_22
_atom_site_aniso_U_33
_atom_site_aniso_U_23
_atom_site_aniso_U_13
_atom_site_aniso_U_12
C1 0.0140(10) 0.0310(13) 0.0241(13) -0.0030(11) 0.0004(10) -0.0023(10)
C2 0.0182(12) 0.0305(14) 0.0245(13) -0.0122(11) -0.0006(10) -0.0057(10)
C3 0.0258(13) 0.0265(13) 0.0232(13) -0.0009(11) -0.0023(11) 0.0059(11)
C4 0.0231(12) 0.0242(13) 0.0236(13) 0.0025(11) -0.0029(10) 0.0058(10)
C5 0.0143(10) 0.0269(13) 0.0259(13) -0.0039(11) -0.0001(10) -0.0085(10)
C6 0.0148(10) 0.0288(13) 0.0200(12) -0.0013(10) 0.0028(9) 0.0004(10)
C7 0.0242(12) 0.0440(16) 0.0222(13) -0.0010(13) -0.0090(11) -0.0068(12)
C8 0.0181(11) 0.0293(13) 0.0147(11) 0.0004(10) -0.0048(9) -0.0030(10)
C9 0.0194(11) 0.0371(14) 0.0196(12) -0.0055(11) 0.0029(10) 0.0063(11)
C10 0.0207(12) 0.0264(13) 0.0202(13) 0.0005(11) -0.0015(10) 0.0007(10)
C11 0.0161(11) 0.0418(15) 0.0267(14) -0.0030(13) -0.0068(10) -0.0091(11)
C12 0.0173(11) 0.0502(16) 0.0181(12) -0.0034(13) -0.0036(10) -0.0128(12)
C13 0.0141(11) 0.0529(17) 0.0171(12) -0.0001(12) -0.0017(10) -0.0022(11)
C14 0.0378(15) 0.0457(17) 0.0279(15) 0.0002(14) -0.0023(13) -0.0206(13)
C15 0.0196(11) 0.0188(11) 0.0131(10) 0.0021(10) -0.0005(9) -0.0035(9)
C16 0.0180(11) 0.0278(13) 0.0272(13) -0.0050(12) -0.0011(10) -0.0016(10)
C17 0.0271(12) 0.0291(13) 0.0125(11) -0.0060(10) 0.0003(10) 0.0010(11)
C18 0.0163(11) 0.0324(14) 0.0308(14) 0.0030(12) 0.0028(10) 0.0022(10)
C19 0.0132(10) 0.0253(12) 0.0222(12) -0.0020(11) -0.0025(9) -0.0049(10)
C20 0.0191(11) 0.0140(11) 0.0221(12) -0.0036(10) 0.0016(10) 0.0043(9)
C21 0.0182(10) 0.0176(11) 0.0151(11) -0.0023(9) -0.0034(9) -0.0015(9)
C22 0.0146(10) 0.0238(12) 0.0188(12) 0.0055(10) -0.0014(9) -0.0054(9)
C23 0.0113(10) 0.0255(13) 0.0253(13) 0.0006(10) 0.0033(10) 0.0053(9)
C24 0.0162(11) 0.0237(13) 0.0330(14) -0.0052(11) 0.0017(11) -0.0091(10)
C25 0.0236(13) 0.0292(14) 0.0240(13) -0.0082(11) -0.0027(11) 0.0001(11)
C26 0.0135(10) 0.0261(12) 0.0219(12) -0.0040(11) -0.0052(9) -0.0013(10)
Bi1 0.01866(5) 0.02688(6) 0.02007(5) -0.00657(4) -0.00178(4) 0.00135(3)
Br1 0.02974(12) 0.03134(13) 0.01546(11) -0.00359(10) -0.00131(10) -0.00177(11)
S1 0.0220(3) 0.0253(3) 0.0133(3) -0.0017(2) -0.0004(2) -0.0061(2)

loop_
_atom_type_symbol
_atom_type_description
_atom_type_scat_dispersion_real
_atom_type_scat_dispersion_imag
_atom_type_scat_source
C C 0.0033 0.0016 'International Tables Vol C Tables 4.2.6.8 and 6.1.1.4'
H H 0.0000 0.0000 'International Tables Vol C Tables 4.2.6.8 and 6.1.1.4'
Bi Bi -4.1077 10.2566 'International Tables Vol C Tables 4.2.6.8 and 6.1.1.4'
Br Br -0.2901 2.4595 'International Tables Vol C Tables 4.2.6.8 and 6.1.1.4'
S S 0.1246 0.1234 'International Tables Vol C Tables 4.2.6.8 and 6.1.1.4'

loop_
_geom_angle_atom_site_label_1
_geom_angle_atom_site_label_2
_geom_angle_atom_site_label_3
_geom_angle
C6 C1 C2 118.6(2)
C6 C1 Bi1 124.13(18)
C2 C1 Bi1 116.87(18)
C3 C2 C1 120.4(2)
C3 C2 H2 119.8
C1 C2 H2 119.8
C4 C3 C2 121.4(2)
C4 C3 H1 119.3
C2 C3 H1 119.3
C5 C4 C3 118.4(2)
C5 C4 C7 121.9(2)
C3 C4 C7 119.7(2)
C4 C5 C6 121.1(2)
C4 C5 H3 119.5
C6 C5 H3 119.5
C1 C6 C5 120.2(2)
C1 C6 H4 119.9
C5 C6 H4 119.9
C4 C7 H21 109.5
C4 C7 H22 109.5
H21 C7 H22 109.5
C4 C7 H20 109.5
H21 C7 H20 109.5
H22 C7 H20 109.5
C13 C8 C9 120.0(2)
C13 C8 Bi1 118.84(19)
C9 C8 Bi1 121.10(18)
C8 C9 C10 119.6(2)
C8 C9 H8 120.2
C10 C9 H8 120.2
C9 C10 C11 121.5(2)
C9 C10 H7 119.3
C11 C10 H7 119.3
C12 C11 C10 117.2(3)
C12 C11 C14 123.2(3)
C10 C11 C14 119.6(2)
C13 C12 C11 121.4(3)
C13 C12 H6 119.3
C11 C12 H6 119.3
C8 C13 C12 120.3(3)
C8 C13 H5 119.8
C12 C13 H5 119.8
C11 C14 H18 109.5
C11 C14 H19 109.5
H18 C14 H19 109.5
C11 C14 H17 109.5
H18 C14 H17 109.5
H19 C14 H17 109.5
C16 C15 C20 117.7(2)
C16 C15 Bi1 124.41(16)
C20 C15 Bi1 117.92(17)
C17 C16 C15 120.9(2)
C17 C16 H12 119.6
C15 C16 H12 119.6
C16 C17 C18 120.3(2)
C16 C17 H11 119.9
C18 C17 H11 119.9
C19 C18 C17 119.4(2)
C19 C18 H10 120.3
C17 C18 H10 120.3
C18 C19 C20 120.6(2)
C18 C19 H9 119.7
C20 C19 H9 119.7
C19 C20 C15 121.2(2)
C19 C20 S1 119.04(18)
C15 C20 S1 119.52(19)
C26 C21 C22 116.9(2)
C26 C21 S1 119.10(18)
C22 C21 S1 124.04(18)
C23 C22 C21 121.0(2)
C23 C22 H16 119.5
C21 C22 H16 119.5
C24 C23 C22 120.5(2)
C24 C23 H15 119.8
C22 C23 H15 119.8
C25 C24 C23 119.7(2)
C25 C24 H14 120.1
C23 C24 H14 120.1
C24 C25 C26 119.4(2)
C24 C25 H13 120.3
C26 C25 H13 120.3
C25 C26 C21 122.5(2)
C25 C26 Br1 118.68(19)
C21 C26 Br1 118.81(18)
C8 Bi1 C1 96.27(9)
C8 Bi1 C15 92.98(9)
C1 Bi1 C15 94.02(8)
C21 S1 C20 102.82(11)

loop_
_geom_bond_atom_site_label_1
_geom_bond_atom_site_label_2
_geom_bond_distance
C1 C6 1.387(3)
C1 C2 1.397(4)
C1 Bi1 2.261(2)
C2 C3 1.386(4)
C2 H2 0.9500
C3 C4 1.383(4)
C3 H1 0.9500
C4 C5 1.382(4)
C4 C7 1.521(3)
C5 C6 1.402(3)
C5 H3 0.9500
C6 H4 0.9500
C7 H21 0.9800
C7 H22 0.9800
C7 H20 0.9800
C8 C13 1.387(4)
C8 C9 1.388(4)
C8 Bi1 2.247(2)
C9 C10 1.399(4)
C9 H8 0.9500
C10 C11 1.411(4)
C10 H7 0.9500
C11 C12 1.400(4)
C11 C14 1.501(4)
C12 C13 1.390(4)
C12 H6 0.9500
C13 H5 0.9500
C14 H18 0.9800
C14 H19 0.9800
C14 H17 0.9800
C15 C16 1.394(3)
C15 C20 1.406(3)
C15 Bi1 2.283(2)
C16 C17 1.372(3)
C16 H12 0.9500
C17 C18 1.406(3)
C17 H11 0.9500
C18 C19 1.360(4)
C18 H10 0.9500
C19 C20 1.376(3)
C19 H9 0.9500
C20 S1 1.800(3)
C21 C26 1.390(3)
C21 C22 1.399(3)
C21 S1 1.768(2)
C22 C23 1.386(3)
C22 H16 0.9500
C23 C24 1.379(4)
C23 H15 0.9500
C24 C25 1.378(4)
C24 H14 0.9500
C25 C26 1.381(3)
C25 H13 0.9500
C26 Br1 1.913(2)

loop_
_geom_torsion_atom_site_label_1
_geom_torsion_atom_site_label_2
_geom_torsion_atom_site_label_3
_geom_torsion_atom_site_label_4
_geom_torsion
C6 C1 C2 C3 1.8(4)
Bi1 C1 C2 C3 174.7(2)
C1 C2 C3 C4 -0.7(4)
C2 C3 C4 C5 -0.6(4)
C2 C3 C4 C7 -179.2(3)
C3 C4 C5 C6 0.9(4)
C7 C4 C5 C6 179.4(2)
C2 C1 C6 C5 -1.5(4)
Bi1 C1 C6 C5 -173.87(18)
C4 C5 C6 C1 0.2(4)
C13 C8 C9 C10 0.3(3)
Bi1 C8 C9 C10 -177.07(17)
C8 C9 C10 C11 0.6(4)
C9 C10 C11 C12 -1.6(4)
C9 C10 C11 C14 -179.0(2)
C10 C11 C12 C13 1.7(4)
C14 C11 C12 C13 179.1(2)
C9 C8 C13 C12 -0.2(3)
Bi1 C8 C13 C12 177.27(17)
C11 C12 C13 C8 -0.9(4)
C20 C15 C16 C17 0.2(4)
Bi1 C15 C16 C17 -179.09(19)
C15 C16 C17 C18 -0.6(4)
C16 C17 C18 C19 0.6(4)
C17 C18 C19 C20 -0.3(4)
C18 C19 C20 C15 -0.1(4)
C18 C19 C20 S1 -174.3(2)
C16 C15 C20 C19 0.2(4)
Bi1 C15 C20 C19 179.49(18)
C16 C15 C20 S1 174.29(18)
Bi1 C15 C20 S1 -6.4(3)
C26 C21 C22 C23 1.1(3)
S1 C21 C22 C23 -179.26(18)
C21 C22 C23 C24 0.1(3)
C22 C23 C24 C25 -1.1(4)
C23 C24 C25 C26 0.7(4)
C24 C25 C26 C21 0.6(4)
C24 C25 C26 Br1 -179.85(19)
C22 C21 C26 C25 -1.5(3)
S1 C21 C26 C25 178.86(19)
C22 C21 C26 Br1 178.96(16)
S1 C21 C26 Br1 -0.7(3)
C13 C8 Bi1 C1 116.18(18)
C9 C8 Bi1 C1 -66.43(19)
C13 C8 Bi1 C15 -149.44(18)
C9 C8 Bi1 C15 27.95(19)
C6 C1 Bi1 C8 -13.1(2)
C2 C1 Bi1 C8 174.4(2)
C6 C1 Bi1 C15 -106.6(2)
C2 C1 Bi1 C15 81.0(2)
C16 C15 Bi1 C8 -93.2(2)
C20 C15 Bi1 C8 87.59(19)
C16 C15 Bi1 C1 3.3(2)
C20 C15 Bi1 C1 -175.90(19)
C26 C21 S1 C20 173.08(19)
C22 C21 S1 C20 -6.5(2)
C19 C20 S1 C21 -80.5(2)
C15 C20 S1 C21 105.3(2)
